data_7022084
loop_
_publ_author_name
'Armstrong, Jennifer A.'
'Williams, Edward R.'
'Weller, Mark T.'

_publ_section_title
;
 Manganese(III) fluorophosphate frameworks.
;
_journal_issue 6
_journal_name_full 'Dalton transactions (Cambridge, England : 2003)'
_journal_page_first 2302
_journal_page_last 2308
_journal_paper_doi 10.1039/c2dt31611k
_journal_volume 42
_journal_year 2013
_chemical_formula_sum 'F3 K Mn O3 P'
_chemical_formula_weight 230.01
_space_group_IT_number 14
_symmetry_cell_setting monoclinic
_symmetry_space_group_name_Hall '-P 2yn'
_symmetry_space_group_name_H-M 'P 1 21/n 1'
_atom_sites_solution_primary direct
_atom_sites_solution_secondary difmap
_audit_creation_method SHELXL-97
_audit_update_record
;
2012-06-07 # Formatted by publCIF
;
_cell_angle_alpha 90.00
_cell_angle_beta 107.145(3)
_cell_angle_gamma 90.00
_cell_formula_units_Z 4
_cell_length_a 5.4027(2)
_cell_length_b 12.4794(6)
_cell_length_c 7.3305(3)
_cell_measurement_reflns_used 4805
_cell_measurement_temperature 120(2)
_cell_measurement_theta_max 27.48
_cell_measurement_theta_min 2.91
_cell_volume 472.28(4)
_computing_structure_refinement 'SHELXL-97 (Sheldrick, 2008)'
_diffrn_ambient_temperature 120(2)
_diffrn_detector_area_resol_mean '4096x4096pixels / 62x62mm'
_diffrn_measured_fraction_theta_full 0.992
_diffrn_measured_fraction_theta_max 0.992
_diffrn_measurement_device_type 'Bruker-Nonius APEX II CCD camera on \k-goniostat'
_diffrn_measurement_method '\f & \w scans'
_diffrn_radiation_monochromator '10cm confocal mirrors'
_diffrn_radiation_source 'Bruker-Nonius FR591 rotating anode'
_diffrn_radiation_type MoK\a
_diffrn_radiation_wavelength 0.71073
_diffrn_reflns_av_R_equivalents 0.0685
_diffrn_reflns_av_sigmaI/netI 0.0511
_diffrn_reflns_limit_h_max 7
_diffrn_reflns_limit_h_min -7
_diffrn_reflns_limit_k_max 16
_diffrn_reflns_limit_k_min -16
_diffrn_reflns_limit_l_max 9
_diffrn_reflns_limit_l_min -7
_diffrn_reflns_number 6113
_diffrn_reflns_theta_full 27.58
_diffrn_reflns_theta_max 27.58
_diffrn_reflns_theta_min 3.26
_exptl_absorpt_coefficient_mu 4.008
_exptl_absorpt_correction_T_max 0.9707
_exptl_absorpt_correction_T_min 0.9425
_exptl_absorpt_correction_type multi-scan
_exptl_crystal_colour brown
_exptl_crystal_density_diffrn 3.235
_exptl_crystal_density_method 'not measured'
_exptl_crystal_description plate
_exptl_crystal_F_000 327
_exptl_crystal_size_max 0.02
_exptl_crystal_size_mid 0.02
_exptl_crystal_size_min 0.01
_refine_diff_density_max 0.822
_refine_diff_density_min -0.691
_refine_diff_density_rms 0.198
_refine_ls_extinction_method none
_refine_ls_goodness_of_fit_ref 0.837
_refine_ls_matrix_type full
_refine_ls_number_parameters 85
_refine_ls_number_reflns 1080
_refine_ls_number_restraints 0
_refine_ls_restrained_S_all 0.837
_refine_ls_R_factor_all 0.0723
_refine_ls_R_factor_gt 0.0516
_refine_ls_shift/su_max 0.000
_refine_ls_shift/su_mean 0.000
_refine_ls_structure_factor_coef Fsqd
_refine_ls_weighting_details 'calc w=1/[\s^2^(Fo^2^)+(0.0000P)^2^+17.1752P] where P=(Fo^2^+2Fc^2^)/3'
_refine_ls_weighting_scheme calc
_refine_ls_wR_factor_gt 0.1012
_refine_ls_wR_factor_ref 0.1151
_reflns_number_gt 865
_reflns_number_total 1080
_reflns_threshold_expression >2\s(I)
_cod_data_source_file c2dt31611k_6.cif
_cod_data_source_block 2011jaa0007_p21nii
_cod_original_cell_volume 472.28(3)
_cod_original_sg_symbol_H-M P21/n
_cod_original_formula_sum 'F3 K Mn O3 P '
_cod_database_code 7022084

loop_
_symmetry_equiv_pos_as_xyz
'x, y, z'
'-x+1/2, y+1/2, -z+1/2'
'-x, -y, -z'
'x-1/2, -y-1/2, z-1/2'

loop_
_atom_site_label
_atom_site_type_symbol
_atom_site_fract_x
_atom_site_fract_y
_atom_site_fract_z
_atom_site_U_iso_or_equiv
_atom_site_adp_type
_atom_site_occupancy
_atom_site_symmetry_multiplicity
_atom_site_calc_flag
_atom_site_refinement_flags
O12 O 0.2244(8) 0.6147(4) 0.0541(6) 0.0106(9) Uani 1 1 d .
O10 O 0.1472(8) 0.5268(4) 0.3458(6) 0.0102(9) Uani 1 1 d .
O11 O 0.7706(8) 0.6034(4) 0.0838(6) 0.0105(9) Uani 1 1 d .
F1 F 0.4218(7) 0.5566(3) -0.2456(5) 0.0103(8) Uani 1 1 d .
F2 F 0.5944(7) 0.6361(3) -0.5384(5) 0.0137(8) Uani 1 1 d .
F3 F 0.0829(8) 0.7201(3) 0.2919(6) 0.0166(9) Uani 1 1 d .
K1 K 0.0430(3) 0.70063(12) -0.3118(2) 0.0156(3) Uani 1 1 d .
Mn2 Mn 0.5000 0.5000 0.0000 0.0074(3) Uani 1 2 d S
Mn3 Mn 0.5000 0.5000 -0.5000 0.0077(3) Uani 1 2 d S
P2 P 0.0585(3) 0.60840(13) 0.1859(2) 0.0080(3) Uani 1 1 d .

loop_
_atom_site_aniso_label
_atom_site_aniso_U_11
_atom_site_aniso_U_22
_atom_site_aniso_U_33
_atom_site_aniso_U_23
_atom_site_aniso_U_13
_atom_site_aniso_U_12
O12 0.012(2) 0.009(2) 0.012(2) 0.0000(18) 0.0055(17) 0.0010(17)
O10 0.006(2) 0.013(2) 0.011(2) 0.0020(17) 0.0007(16) 0.0000(17)
O11 0.007(2) 0.011(2) 0.013(2) -0.0010(18) 0.0017(16) -0.0030(17)
F1 0.0099(17) 0.0124(19) 0.0094(18) -0.0019(14) 0.0039(14) 0.0020(14)
F2 0.0110(18) 0.0127(19) 0.015(2) 0.0023(16) -0.0004(14) -0.0009(15)
F3 0.0160(19) 0.015(2) 0.018(2) -0.0042(16) 0.0028(15) -0.0010(16)
K1 0.0152(7) 0.0128(7) 0.0155(7) 0.0010(6) -0.0005(5) 0.0020(6)
Mn2 0.0050(6) 0.0088(7) 0.0084(6) 0.0005(5) 0.0019(5) 0.0010(5)
Mn3 0.0057(6) 0.0079(7) 0.0086(6) 0.0008(5) 0.0006(5) -0.0016(5)
P2 0.0054(7) 0.0103(8) 0.0086(7) 0.0009(6) 0.0027(6) 0.0017(6)

loop_
_atom_type_symbol
_atom_type_description
_atom_type_scat_dispersion_real
_atom_type_scat_dispersion_imag
_atom_type_scat_source
O O 0.0106 0.0060 'International Tables Vol C Tables 4.2.6.8 and 6.1.1.4'
F F 0.0171 0.0103 'International Tables Vol C Tables 4.2.6.8 and 6.1.1.4'
P P 0.1023 0.0942 'International Tables Vol C Tables 4.2.6.8 and 6.1.1.4'
K K 0.2009 0.2494 'International Tables Vol C Tables 4.2.6.8 and 6.1.1.4'
Mn Mn 0.3368 0.7283 'International Tables Vol C Tables 4.2.6.8 and 6.1.1.4'

loop_
_geom_angle_atom_site_label_1
_geom_angle_atom_site_label_2
_geom_angle_atom_site_label_3
_geom_angle
_geom_angle_site_symmetry_1
_geom_angle_site_symmetry_3
P2 O12 Mn2 130.6(3) . .
P2 O12 K1 122.2(2) . .
Mn2 O12 K1 98.19(16) . .
P2 O12 K1 103.5(2) . 4_676
Mn2 O12 K1 102.48(16) . 4_676
K1 O12 K1 91.49(13) . 4_676
P2 O10 Mn3 126.7(3) . 1_556
P2 O10 K1 123.1(2) . 3_565
Mn3 O10 K1 97.98(17) 1_556 3_565
P2 O11 Mn2 139.7(3) 1_655 .
P2 O11 K1 106.6(2) 1_655 4_676
Mn2 O11 K1 107.85(18) . 4_676
Mn2 F1 Mn3 131.89(19) . .
Mn2 F1 K1 112.06(16) . .
Mn3 F1 K1 113.67(15) . .
Mn3 F2 K1 115.89(17) . 1_655
Mn3 F2 K1 144.38(19) . 4_675
K1 F2 K1 96.18(12) 1_655 4_675
P2 F3 K1 103.61(18) . 4_576
P2 F3 K1 97.03(18) . 4_676
K1 F3 K1 131.14(15) 4_576 4_676
P2 F3 K1 112.7(2) . 1_556
K1 F3 K1 85.91(11) 4_576 1_556
K1 F3 K1 125.53(14) 4_676 1_556
F2 K1 F1 115.15(13) 1_455 .
F2 K1 O12 119.21(14) 1_455 .
F1 K1 O12 62.01(12) . .
F2 K1 F2 123.44(15) 1_455 4_576
F1 K1 F2 116.77(12) . 4_576
O12 K1 F2 70.11(13) . 4_576
F2 K1 O12 71.42(13) 1_455 4_575
F1 K1 O12 163.08(13) . 4_575
O12 K1 O12 130.09(16) . 4_575
F2 K1 O12 65.55(12) 4_576 4_575
F2 K1 O11 117.98(13) 1_455 4_575
F1 K1 O11 104.56(12) . 4_575
O12 K1 O11 121.05(14) . 4_575
F2 K1 O11 67.78(12) 4_576 4_575
O12 K1 O11 59.84(12) 4_575 4_575
F2 K1 F3 156.95(13) 1_455 4_675
F1 K1 F3 62.08(12) . 4_675
O12 K1 F3 80.85(12) . 4_675
F2 K1 F3 72.07(12) 4_576 4_675
O12 K1 F3 105.41(12) 4_575 4_675
O11 K1 F3 48.09(11) 4_575 4_675
F2 K1 F3 65.10(12) 1_455 4_575
F1 K1 F3 146.55(12) . 4_575
O12 K1 F3 88.00(12) . 4_575
F2 K1 F3 59.45(11) 4_576 4_575
O12 K1 F3 50.11(12) 4_575 4_575
O11 K1 F3 103.61(12) 4_575 4_575
F3 K1 F3 131.14(15) 4_675 4_575
F2 K1 F3 74.19(12) 1_455 1_554
F1 K1 F3 87.71(12) . 1_554
O12 K1 F3 149.62(13) . 1_554
F2 K1 F3 127.87(12) 4_576 1_554
O12 K1 F3 79.02(12) 4_575 1_554
O11 K1 F3 61.51(12) 4_575 1_554
F3 K1 F3 82.78(11) 4_675 1_554
F3 K1 F3 121.80(13) 4_575 1_554
F2 K1 O10 55.18(12) 1_455 3_565
F1 K1 O10 66.57(12) . 3_565
O12 K1 O10 74.39(13) . 3_565
F2 K1 O10 134.65(13) 4_576 3_565
O12 K1 O10 125.04(13) 4_575 3_565
O11 K1 O10 157.52(14) 4_575 3_565
F3 K1 O10 128.63(12) 4_675 3_565
F3 K1 O10 92.54(12) 4_575 3_565
F3 K1 O10 96.73(12) 1_554 3_565
F2 K1 P2 70.13(10) 1_455 4_575
F1 K1 P2 170.18(10) . 4_575
O12 K1 P2 108.29(11) . 4_575
F2 K1 P2 55.46(8) 4_576 4_575
O12 K1 P2 24.37(9) 4_575 4_575
O11 K1 P2 78.69(9) 4_575 4_575
F3 K1 P2 116.62(9) 4_675 4_575
F3 K1 P2 26.37(8) 4_575 4_575
F3 K1 P2 101.89(9) 1_554 4_575
O10 K1 P2 113.69(10) 3_565 4_575
F2 K1 P2 139.09(10) 1_455 4_675
F1 K1 P2 84.00(9) . 4_675
O12 K1 P2 101.68(10) . 4_675
F2 K1 P2 67.50(9) 4_576 4_675
O12 K1 P2 81.75(10) 4_575 4_675
O11 K1 P2 23.32(9) 4_575 4_675
F3 K1 P2 24.78(8) 4_675 4_675
F3 K1 P2 118.54(9) 4_575 4_675
F3 K1 P2 70.73(9) 1_554 4_675
O10 K1 P2 148.74(10) 3_565 4_675
P2 K1 P2 97.12(5) 4_575 4_675
F1 Mn2 F1 180.0(2) . 3_665
F1 Mn2 O11 89.37(18) . .
F1 Mn2 O11 90.63(18) 3_665 .
F1 Mn2 O11 90.63(18) . 3_665
F1 Mn2 O11 89.37(18) 3_665 3_665
O11 Mn2 O11 180.0 . 3_665
F1 Mn2 O12 92.59(16) . 3_665
F1 Mn2 O12 87.41(16) 3_665 3_665
O11 Mn2 O12 90.18(18) . 3_665
O11 Mn2 O12 89.82(18) 3_665 3_665
F1 Mn2 O12 87.41(16) . .
F1 Mn2 O12 92.59(16) 3_665 .
O11 Mn2 O12 89.82(18) . .
O11 Mn2 O12 90.18(18) 3_665 .
O12 Mn2 O12 180.000(1) 3_665 .
F1 Mn2 K1 40.74(11) . .
F1 Mn2 K1 139.26(11) 3_665 .
O11 Mn2 K1 92.79(14) . .
O11 Mn2 K1 87.21(14) 3_665 .
O12 Mn2 K1 133.12(12) 3_665 .
O12 Mn2 K1 46.88(12) . .
F1 Mn2 K1 139.26(11) . 3_665
F1 Mn2 K1 40.74(11) 3_665 3_665
O11 Mn2 K1 87.21(14) . 3_665
O11 Mn2 K1 92.79(14) 3_665 3_665
O12 Mn2 K1 46.88(12) 3_665 3_665
O12 Mn2 K1 133.12(12) . 3_665
K1 Mn2 K1 180.00(3) . 3_665
F1 Mn2 K1 92.71(11) . 2_544
F1 Mn2 K1 87.29(11) 3_665 2_544
O11 Mn2 K1 135.15(14) . 2_544
O11 Mn2 K1 44.85(14) 3_665 2_544
O12 Mn2 K1 44.98(12) 3_665 2_544
O12 Mn2 K1 135.02(12) . 2_544
K1 Mn2 K1 116.952(13) . 2_544
K1 Mn2 K1 63.048(13) 3_665 2_544
F1 Mn2 K1 87.29(11) . 4_676
F1 Mn2 K1 92.71(11) 3_665 4_676
O11 Mn2 K1 44.85(14) . 4_676
O11 Mn2 K1 135.15(14) 3_665 4_676
O12 Mn2 K1 135.02(12) 3_665 4_676
O12 Mn2 K1 44.98(12) . 4_676
K1 Mn2 K1 63.048(13) . 4_676
K1 Mn2 K1 116.952(13) 3_665 4_676
K1 Mn2 K1 180.00(4) 2_544 4_676
F2 Mn3 F2 180.0 . 3_664
F2 Mn3 O10 91.20(18) . 1_554
F2 Mn3 O10 88.80(18) 3_664 1_554
F2 Mn3 O10 88.80(18) . 3_665
F2 Mn3 O10 91.20(18) 3_664 3_665
O10 Mn3 O10 180.0(3) 1_554 3_665
F2 Mn3 F1 92.10(16) . 3_664
F2 Mn3 F1 87.90(16) 3_664 3_664
O10 Mn3 F1 87.81(17) 1_554 3_664
O10 Mn3 F1 92.19(17) 3_665 3_664
F2 Mn3 F1 87.90(16) . .
F2 Mn3 F1 92.10(16) 3_664 .
O10 Mn3 F1 92.19(17) 1_554 .
O10 Mn3 F1 87.81(17) 3_665 .
F1 Mn3 F1 180.00(18) 3_664 .
F2 Mn3 K1 141.45(12) . 3_564
F2 Mn3 K1 38.55(12) 3_664 3_564
O10 Mn3 K1 51.64(14) 1_554 3_564
O10 Mn3 K1 128.36(14) 3_665 3_564
F1 Mn3 K1 78.26(10) 3_664 3_564
F1 Mn3 K1 101.74(10) . 3_564
F2 Mn3 K1 38.55(12) . 1_655
F2 Mn3 K1 141.45(12) 3_664 1_655
O10 Mn3 K1 128.36(14) 1_554 1_655
O10 Mn3 K1 51.64(14) 3_665 1_655
F1 Mn3 K1 101.74(10) 3_664 1_655
F1 Mn3 K1 78.26(10) . 1_655
K1 Mn3 K1 180.00(5) 3_564 1_655
F2 Mn3 K1 107.38(12) . 3_664
F2 Mn3 K1 72.62(12) 3_664 3_664
O10 Mn3 K1 120.25(14) 1_554 3_664
O10 Mn3 K1 59.75(14) 3_665 3_664
F1 Mn3 K1 37.13(10) 3_664 3_664
F1 Mn3 K1 142.87(10) . 3_664
K1 Mn3 K1 87.23(3) 3_564 3_664
K1 Mn3 K1 92.77(3) 1_655 3_664
F2 Mn3 K1 72.62(12) . .
F2 Mn3 K1 107.38(12) 3_664 .
O10 Mn3 K1 59.75(14) 1_554 .
O10 Mn3 K1 120.25(14) 3_665 .
F1 Mn3 K1 142.87(10) 3_664 .
F1 Mn3 K1 37.13(10) . .
K1 Mn3 K1 92.77(3) 3_564 .
K1 Mn3 K1 87.23(3) 1_655 .
K1 Mn3 K1 180.0 3_664 .
O12 P2 O11 113.9(3) . 1_455
O12 P2 O10 114.8(3) . .
O11 P2 O10 113.4(3) 1_455 .
O12 P2 F3 106.9(2) . .
O11 P2 F3 101.7(2) 1_455 .
O10 P2 F3 104.5(2) . .
O12 P2 K1 52.13(18) . 4_676
O11 P2 K1 132.88(19) 1_455 4_676
O10 P2 K1 112.53(18) . 4_676
F3 P2 K1 56.60(15) . 4_676
O12 P2 K1 124.53(19) . 4_576
O11 P2 K1 50.13(18) 1_455 4_576
O10 P2 K1 119.92(19) . 4_576
F3 P2 K1 51.61(15) . 4_576
K1 P2 K1 97.12(5) 4_676 4_576
O12 P2 K1 38.30(18) . .
O11 P2 K1 79.03(18) 1_455 .
O10 P2 K1 148.83(19) . .
F3 P2 K1 100.35(16) . .
K1 P2 K1 66.90(4) 4_676 .
K1 P2 K1 90.33(4) 4_576 .

loop_
_geom_bond_atom_site_label_1
_geom_bond_atom_site_label_2
_geom_bond_distance
_geom_bond_site_symmetry_2
O12 P2 1.501(5) .
O12 Mn2 2.185(4) .
O12 K1 2.785(5) .
O12 K1 2.871(5) 4_676
O10 P2 1.520(5) .
O10 Mn3 1.937(4) 1_556
O10 K1 3.004(5) 3_565
O11 P2 1.515(4) 1_655
O11 Mn2 1.911(4) .
O11 K1 2.938(5) 4_676
F1 Mn2 1.863(4) .
F1 Mn3 2.149(4) .
F1 K1 2.659(4) .
F2 Mn3 1.819(4) .
F2 K1 2.628(4) 1_655
F2 K1 2.814(4) 4_675
F3 P2 1.582(4) .
F3 K1 2.959(4) 4_576
F3 K1 2.975(4) 4_676
F3 K1 2.986(4) 1_556
K1 F2 2.628(4) 1_455
K1 F2 2.814(4) 4_576
K1 O12 2.871(5) 4_575
K1 O11 2.938(5) 4_575
K1 F3 2.959(4) 4_675
K1 F3 2.975(4) 4_575
K1 F3 2.986(4) 1_554
K1 O10 3.004(5) 3_565
K1 P2 3.536(2) 4_575
K1 P2 3.670(2) 4_675
Mn2 F1 1.863(4) 3_665
Mn2 O11 1.911(4) 3_665
Mn2 O12 2.185(4) 3_665
Mn2 K1 3.7766(14) 3_665
Mn2 K1 3.9656(15) 2_544
Mn2 K1 3.9656(15) 4_676
Mn3 F2 1.819(4) 3_664
Mn3 O10 1.937(4) 1_554
Mn3 O10 1.937(4) 3_665
Mn3 F1 2.149(4) 3_664
Mn3 K1 3.7936(15) 3_564
Mn3 K1 3.7936(15) 1_655
Mn3 K1 4.0345(16) 3_664
P2 O11 1.515(4) 1_455
P2 K1 3.536(2) 4_676
P2 K1 3.670(2) 4_576
